data_4331386
loop_
_publ_author_name
'Iordanidis, L.'
'Kanatzidis, M.G.'
'Aitken, J.A.'
'Evain, M.'

_publ_section_title
;
 Na Ce P2 Se6, Cu0.4 Ce1.2 P2 Se6, Ce4 (P2 Se6)3, and the incommensurately
 modulated Ag Ce P2 Se6: new selenophosphates featuring the ethane-like
 (P2 Se6)(4-) anion
;
_journal_name_full 'Inorganic Chemistry'
_journal_page_first 180
_journal_page_last 191
_journal_paper_doi 10.1021/ic010618p
_journal_volume 41
_journal_year 2002
_chemical_formula_sum 'Ag Ce P2 Se6'
_chemical_name_systematic '(Ag Ce) (P2 Se6)'
_space_group_IT_number 14
_symmetry_space_group_name_Hall '-P 2ybc'
_symmetry_space_group_name_H-M 'P 1 21/c 1'
_cell_angle_alpha 90
_cell_angle_beta 145.598
_cell_angle_gamma 90
_cell_formula_units_Z 2
_cell_length_a 9.9557
_cell_length_b 7.4728
_cell_length_c 11.7383
_cell_volume 493.407
_citation_journal_id_ASTM INOCAJ
_cod_data_source_file silver1-2_152.cif
_cod_data_source_block Ag1Ce1P2Se6
_cod_original_cell_volume 493.4072
_cod_original_formula_sum 'Ag1 Ce1 P2 Se6'
_cod_database_code 4331386

loop_
_symmetry_equiv_pos_as_xyz
x,y,z
-x,y+1/2,-z+1/2
-x,-y,-z
x,-y-1/2,z-1/2

loop_
_atom_site_label
_atom_site_type_symbol
_atom_site_fract_x
_atom_site_fract_y
_atom_site_fract_z
_atom_site_occupancy
_atom_site_U_iso_or_equiv
Se2 Se-2 0.60461 0.30711 0.67695 1 0.0
Ag1 Ag+1 0.282 0.5577 0.5299 0.5 0.0
Se1 Se-2 0.12048 -0.01825 0.37571 1 0.0
P1 P+4 0.3732 0.1072 0.4367 1 0.0
Se3 Se-2 0.21244 0.21199 0.1695 1 0.0
Ce1 Ce+3 0.28671 0.6106 0.5411 0.5 0.0
